data_4101588
loop_
_publ_author_name
'Fulmer, Gregory R.'
'Muller, Richard P.'
'Kemp, Richard A.'
'Goldberg, Karen I.'

_publ_section_title
;
 Hydrogenolysis of Palladium(II) Hydroxide and Methoxide Pincer
 Complexes
;
_journal_issue 4
_journal_name_full 'JOURNAL OF THE AMERICAN CHEMICAL SOCIETY'
_journal_page_first 1346
_journal_paper_doi 10.1021/ja807936q
_journal_volume 131
_journal_year 2009
_chemical_formula_moiety 'C25 H46 O P2 Pd'
_chemical_formula_sum 'C25 H46 O P2 Pd'
_chemical_formula_weight 530.98
_chemical_name_common GRF001
_chemical_name_systematic GRF001
_space_group_IT_number 19
_symmetry_cell_setting orthorhombic
_symmetry_Int_Tables_number 19
_symmetry_space_group_name_Hall 'P 2ac 2ab'
_symmetry_space_group_name_H-M 'P 21 21 21'
_atom_sites_solution_hydrogens geom
_atom_sites_solution_primary direct
_atom_sites_solution_secondary difmap
_audit_creation_method SHELXL-97
_cell_angle_alpha 90.00
_cell_angle_beta 90.00
_cell_angle_gamma 90.00
_cell_formula_units_Z 4
_cell_length_a 9.9429(1)
_cell_length_b 14.7868(2)
_cell_length_c 18.0200(3)
_cell_measurement_reflns_used 5138
_cell_measurement_temperature 130(2)
_cell_volume 2649.43(6)
_computing_cell_refinement 'HKL Scalepack (Otwinowski & Minor 1997)'
_computing_data_collection KappaCCD
_computing_data_reduction 'HKL Scalepack (Otwinowski & Minor 1997)'
_computing_molecular_graphics 'maXus, Zortep'
_computing_publication_material 'SHELXL-97 (Sheldrick, 1997)'
_computing_structure_refinement 'SHELXL-97 (Sheldrick, 1997)'
_computing_structure_solution 'SHELXS-97 (Sheldrick, 1990)'
_diffrn_ambient_temperature 130(2)
_diffrn_measured_fraction_theta_full 0.997
_diffrn_measured_fraction_theta_max 0.972
_diffrn_measurement_device_type 'Nonius KappaCCD'
_diffrn_measurement_method '\f and \w scans'
_diffrn_radiation_monochromator graphite
_diffrn_radiation_source 'fine-focus sealed tube'
_diffrn_radiation_type MoK\a
_diffrn_radiation_wavelength 0.71073
_diffrn_reflns_av_R_equivalents 0.0000
_diffrn_reflns_av_sigmaI/netI 0.0591
_diffrn_reflns_limit_h_max 12
_diffrn_reflns_limit_h_min -12
_diffrn_reflns_limit_k_max 19
_diffrn_reflns_limit_k_min -19
_diffrn_reflns_limit_l_max 23
_diffrn_reflns_limit_l_min -23
_diffrn_reflns_number 6155
_diffrn_reflns_theta_full 25.00
_diffrn_reflns_theta_max 28.28
_diffrn_reflns_theta_min 2.26
_exptl_absorpt_coefficient_mu 0.835
_exptl_absorpt_correction_T_max 0.8725
_exptl_absorpt_correction_T_min 0.7950
_exptl_absorpt_correction_type multi-scan
_exptl_absorpt_process_details HKL2000
_exptl_crystal_colour yellow
_exptl_crystal_density_diffrn 1.331
_exptl_crystal_density_method 'not measured'
_exptl_crystal_description 'cut block'
_exptl_crystal_F_000 1120
_exptl_crystal_size_max 0.29
_exptl_crystal_size_mid 0.24
_exptl_crystal_size_min 0.17
_refine_diff_density_max 1.043
_refine_diff_density_min -1.040
_refine_diff_density_rms 0.110
_refine_ls_abs_structure_details 'Flack (1983), 2434 Friedel pairs, Acta Cryst. A39, 876-881'
_refine_ls_abs_structure_Flack -0.05(3)
_refine_ls_extinction_method none
_refine_ls_goodness_of_fit_ref 0.996
_refine_ls_hydrogen_treatment refxyz
_refine_ls_matrix_type full
_refine_ls_number_parameters 288
_refine_ls_number_reflns 6155
_refine_ls_number_restraints 0
_refine_ls_restrained_S_all 0.996
_refine_ls_R_factor_all 0.0582
_refine_ls_R_factor_gt 0.0441
_refine_ls_shift/su_max 0.002
_refine_ls_shift/su_mean 0.000
_refine_ls_structure_factor_coef Fsqd
_refine_ls_weighting_details 'calc w=1/[\s^2^(Fo^2^)+(0.0800P)^2^+0.0000P] where P=(Fo^2^+2Fc^2^)/3'
_refine_ls_weighting_scheme calc
_refine_ls_wR_factor_gt 0.1076
_refine_ls_wR_factor_ref 0.1163
_reflns_number_gt 5222
_reflns_number_total 6155
_reflns_threshold_expression >2sigma(I)
_cod_data_source_file reformated.cif
_cod_data_source_block shelxl
_cod_depositor_comments
;
The following automatic conversions were performed:
'_symmetry_cell_setting' value 'Orthorhombic' changed to 'orthorhombic'
according to '/home/saulius/struct/CIF-dictionaries/cif_core.dic'
dictionary named 'cif_core.dic' version 2.4.1 from 2010-06-29.

Automatic conversion script
Id: cif_fix_enum 1527 2010-12-29 10:47:43Z saulius 
;
_cod_database_code 4101588

loop_
_symmetry_equiv_pos_as_xyz
'x, y, z'
'-x+1/2, -y, z+1/2'
'x+1/2, -y+1/2, -z'
'-x, y+1/2, -z+1/2'

loop_
_atom_site_label
_atom_site_type_symbol
_atom_site_fract_x
_atom_site_fract_y
_atom_site_fract_z
_atom_site_U_iso_or_equiv
_atom_site_adp_type
_atom_site_occupancy
_atom_site_symmetry_multiplicity
_atom_site_calc_flag
_atom_site_refinement_flags
_atom_site_disorder_assembly
_atom_site_disorder_group
Pd1 Pd 0.47406(3) 0.03618(2) 0.396549(16) 0.01766(10) Uani 1 1 d . . .
P1 P 0.34320(12) -0.02067(8) 0.48996(6) 0.0191(2) Uani 1 1 d . . .
P2 P 0.64268(11) 0.10248(8) 0.32700(6) 0.0185(2) Uani 1 1 d . . .
O1 O 0.3841(3) -0.0411(2) 0.31358(16) 0.0248(6) Uani 1 1 d . . .
C1 C 0.5634(5) 0.1024(3) 0.4820(2) 0.0222(9) Uani 1 1 d . . .
C2 C 0.6894(5) 0.1445(3) 0.4728(2) 0.0215(9) Uani 1 1 d . . .
C3 C 0.7495(5) 0.1931(3) 0.5294(3) 0.0275(10) Uani 1 1 d . . .
H3 H 0.8340 0.2215 0.5215 0.033 Uiso 1 1 calc R . .
C4 C 0.6853(5) 0.2002(3) 0.5984(3) 0.0267(10) Uani 1 1 d . . .
H4 H 0.7256 0.2339 0.6374 0.032 Uiso 1 1 calc R . .
C5 C 0.5630(5) 0.1579(3) 0.6092(2) 0.0230(9) Uani 1 1 d . . .
H5 H 0.5193 0.1626 0.6559 0.028 Uiso 1 1 calc R . .
C6 C 0.5029(4) 0.1082(3) 0.5521(2) 0.0212(9) Uani 1 1 d . . .
C7 C 0.7636(4) 0.1308(3) 0.4001(3) 0.0241(9) Uani 1 1 d . . .
H7A H 0.8266 0.0783 0.4063 0.029 Uiso 1 1 d R . .
H7B H 0.8315 0.1800 0.3885 0.029 Uiso 1 1 d R . .
C8 C 0.3729(5) 0.0602(3) 0.5659(2) 0.0232(10) Uani 1 1 d . . .
H8A H 0.2983 0.1045 0.5681 0.028 Uiso 1 1 calc R . .
H8B H 0.3768 0.0277 0.6139 0.028 Uiso 1 1 calc R . .
C9 C 0.7376(5) 0.0217(3) 0.2657(2) 0.0224(9) Uani 1 1 d . . .
C10 C 0.7315(5) -0.0688(3) 0.3055(3) 0.0310(11) Uani 1 1 d . . .
H10A H 0.7802 -0.1143 0.2765 0.037 Uiso 1 1 calc R . .
H10B H 0.6375 -0.0874 0.3111 0.037 Uiso 1 1 calc R . .
H10C H 0.7731 -0.0631 0.3546 0.037 Uiso 1 1 calc R . .
C11 C 0.8853(5) 0.0477(4) 0.2536(3) 0.0298(11) Uani 1 1 d . . .
H11A H 0.9258 0.0068 0.2172 0.036 Uiso 1 1 calc R . .
H11B H 0.9341 0.0430 0.3007 0.036 Uiso 1 1 calc R . .
H11C H 0.8904 0.1100 0.2352 0.036 Uiso 1 1 calc R . .
C12 C 0.6654(5) 0.0112(3) 0.1909(2) 0.0286(10) Uani 1 1 d . . .
H12A H 0.7119 -0.0344 0.1609 0.034 Uiso 1 1 calc R . .
H12B H 0.6659 0.0692 0.1646 0.034 Uiso 1 1 calc R . .
H12C H 0.5723 -0.0079 0.1994 0.034 Uiso 1 1 calc R . .
C13 C 0.6060(5) 0.2130(3) 0.2807(2) 0.0239(10) Uani 1 1 d . . .
C14 C 0.5714(5) 0.2805(3) 0.3422(3) 0.0294(11) Uani 1 1 d . . .
H14A H 0.5434 0.3380 0.3200 0.035 Uiso 1 1 calc R . .
H14B H 0.6508 0.2905 0.3735 0.035 Uiso 1 1 calc R . .
H14C H 0.4981 0.2563 0.3726 0.035 Uiso 1 1 calc R . .
C15 C 0.4807(6) 0.2040(3) 0.2309(3) 0.0303(10) Uani 1 1 d . . .
H15A H 0.4636 0.2617 0.2058 0.036 Uiso 1 1 calc R . .
H15B H 0.4028 0.1878 0.2614 0.036 Uiso 1 1 calc R . .
H15C H 0.4962 0.1567 0.1937 0.036 Uiso 1 1 calc R . .
C16 C 0.7234(5) 0.2506(3) 0.2354(3) 0.0291(11) Uani 1 1 d . . .
H16A H 0.7005 0.3110 0.2170 0.035 Uiso 1 1 calc R . .
H16B H 0.7414 0.2105 0.1932 0.035 Uiso 1 1 calc R . .
H16C H 0.8037 0.2543 0.2668 0.035 Uiso 1 1 calc R . .
C17 C 0.4073(5) -0.1323(3) 0.5237(3) 0.0270(10) Uani 1 1 d . . .
C18 C 0.3291(7) -0.1730(4) 0.5881(3) 0.0408(14) Uani 1 1 d . . .
H18A H 0.3752 -0.2275 0.6057 0.049 Uiso 1 1 calc R . .
H18B H 0.2382 -0.1888 0.5715 0.049 Uiso 1 1 calc R . .
H18C H 0.3235 -0.1289 0.6285 0.049 Uiso 1 1 calc R . .
C19 C 0.5539(5) -0.1152(4) 0.5479(3) 0.0363(13) Uani 1 1 d . . .
H19A H 0.5937 -0.1719 0.5655 0.044 Uiso 1 1 calc R . .
H19B H 0.5554 -0.0704 0.5879 0.044 Uiso 1 1 calc R . .
H19C H 0.6057 -0.0925 0.5055 0.044 Uiso 1 1 calc R . .
C20 C 0.4101(6) -0.1989(3) 0.4583(3) 0.0347(12) Uani 1 1 d . . .
H20A H 0.4591 -0.2536 0.4729 0.042 Uiso 1 1 calc R . .
H20B H 0.4552 -0.1706 0.4159 0.042 Uiso 1 1 calc R . .
H20C H 0.3178 -0.2150 0.4445 0.042 Uiso 1 1 calc R . .
C21 C 0.1580(5) -0.0188(3) 0.4748(2) 0.0238(9) Uani 1 1 d . . .
C22 C 0.0735(5) -0.0261(4) 0.5467(3) 0.0339(11) Uani 1 1 d . . .
H22A H -0.0219 -0.0180 0.5347 0.041 Uiso 1 1 calc R . .
H22B H 0.1018 0.0210 0.5817 0.041 Uiso 1 1 calc R . .
H22C H 0.0871 -0.0857 0.5691 0.041 Uiso 1 1 calc R . .
C23 C 0.1155(5) -0.0934(3) 0.4207(3) 0.0298(11) Uani 1 1 d . . .
H23A H 0.0218 -0.0838 0.4058 0.036 Uiso 1 1 calc R . .
H23B H 0.1242 -0.1524 0.4449 0.036 Uiso 1 1 calc R . .
H23C H 0.1735 -0.0916 0.3767 0.036 Uiso 1 1 calc R . .
C24 C 0.1304(5) 0.0742(3) 0.4399(3) 0.0301(11) Uani 1 1 d . . .
H24A H 0.0399 0.0785 0.4351 0.036 Uiso 1 1 d R . .
H24B H 0.1830 0.0838 0.3923 0.036 Uiso 1 1 d R . .
H24C H 0.1579 0.1175 0.4678 0.036 Uiso 1 1 d R . .
C25 C 0.3011(5) -0.0029(3) 0.2608(3) 0.0284(11) Uani 1 1 d . . .
H25A H 0.2430 -0.0497 0.2395 0.034 Uiso 1 1 calc R . .
H25B H 0.3559 0.0241 0.2214 0.034 Uiso 1 1 calc R . .
H25C H 0.2455 0.0440 0.2839 0.034 Uiso 1 1 calc R . .

loop_
_atom_site_aniso_label
_atom_site_aniso_U_11
_atom_site_aniso_U_22
_atom_site_aniso_U_33
_atom_site_aniso_U_23
_atom_site_aniso_U_13
_atom_site_aniso_U_12
Pd1 0.01682(15) 0.02062(16) 0.01553(15) -0.00061(14) -0.00104(12) -0.00072(13)
P1 0.0211(6) 0.0203(6) 0.0158(5) -0.0006(4) 0.0010(4) 0.0000(4)
P2 0.0176(5) 0.0207(5) 0.0171(5) -0.0002(5) -0.0003(4) -0.0002(5)
O1 0.0317(17) 0.0218(15) 0.0208(14) -0.0059(15) -0.0067(12) -0.0023(15)
C1 0.033(3) 0.018(2) 0.0158(19) -0.0047(18) -0.0012(17) -0.0004(18)
C2 0.023(2) 0.021(2) 0.021(2) 0.0035(18) -0.0062(18) 0.0008(18)
C3 0.024(2) 0.031(3) 0.027(2) 0.000(2) -0.007(2) -0.002(2)
C4 0.036(3) 0.024(2) 0.020(2) -0.004(2) -0.004(2) 0.0035(18)
C5 0.031(2) 0.025(2) 0.0126(19) -0.0030(19) -0.0023(18) 0.0050(17)
C6 0.026(3) 0.0179(19) 0.0194(19) -0.0025(17) -0.0009(16) 0.0040(17)
C7 0.022(2) 0.026(2) 0.024(2) 0.001(2) 0.0012(19) 0.0012(17)
C8 0.028(2) 0.024(2) 0.018(2) -0.0023(18) 0.0022(18) 0.0038(18)
C9 0.024(2) 0.025(2) 0.019(2) 0.0016(19) 0.0033(17) 0.0013(19)
C10 0.031(3) 0.023(2) 0.039(3) 0.002(2) 0.006(2) 0.005(2)
C11 0.020(2) 0.037(3) 0.032(2) -0.002(2) 0.0007(18) 0.004(2)
C12 0.032(3) 0.027(2) 0.027(2) -0.0097(19) 0.000(2) 0.0034(19)
C13 0.025(3) 0.024(2) 0.023(2) -0.0004(19) -0.0013(18) 0.0009(19)
C14 0.033(3) 0.025(2) 0.030(2) -0.004(2) 0.000(2) 0.008(2)
C15 0.031(3) 0.032(2) 0.028(2) 0.003(2) -0.005(2) 0.009(2)
C16 0.034(3) 0.028(2) 0.026(2) 0.007(2) 0.002(2) 0.000(2)
C17 0.037(3) 0.021(2) 0.023(2) 0.0027(19) -0.004(2) 0.006(2)
C18 0.062(4) 0.034(3) 0.026(3) 0.007(2) 0.006(2) 0.004(3)
C19 0.041(3) 0.032(3) 0.036(3) 0.000(2) -0.014(2) 0.016(2)
C20 0.049(3) 0.024(2) 0.031(3) 0.000(2) -0.006(2) 0.007(2)
C21 0.019(2) 0.030(2) 0.022(2) 0.003(2) 0.0005(17) 0.0006(18)
C22 0.028(2) 0.042(3) 0.032(2) 0.000(3) 0.006(2) 0.001(2)
C23 0.025(3) 0.034(3) 0.030(2) -0.004(2) 0.0024(19) 0.000(2)
C24 0.023(3) 0.032(2) 0.036(3) 0.002(2) -0.004(2) 0.005(2)
C25 0.029(3) 0.033(3) 0.023(2) 0.003(2) -0.002(2) -0.005(2)

loop_
_atom_type_symbol
_atom_type_description
_atom_type_scat_dispersion_real
_atom_type_scat_dispersion_imag
_atom_type_scat_source
C C 0.0033 0.0016 'International Tables Vol C Tables 4.2.6.8 and 6.1.1.4'
H H 0.0000 0.0000 'International Tables Vol C Tables 4.2.6.8 and 6.1.1.4'
O O 0.0106 0.0060 'International Tables Vol C Tables 4.2.6.8 and 6.1.1.4'
P P 0.1023 0.0942 'International Tables Vol C Tables 4.2.6.8 and 6.1.1.4'
Pd Pd -0.9988 1.0072 'International Tables Vol C Tables 4.2.6.8 and 6.1.1.4'

loop_
_geom_angle_atom_site_label_1
_geom_angle_atom_site_label_2
_geom_angle_atom_site_label_3
_geom_angle
_geom_angle_site_symmetry_1
_geom_angle_site_symmetry_3
_geom_angle_publ_flag
C1 Pd1 O1 175.51(16) . . ?
C1 Pd1 P1 82.41(13) . . ?
O1 Pd1 P1 94.72(9) . . ?
C1 Pd1 P2 83.64(13) . . ?
O1 Pd1 P2 98.91(9) . . ?
P1 Pd1 P2 165.33(4) . . ?
C8 P1 C21 105.0(2) . . ?
C8 P1 C17 106.1(2) . . ?
C21 P1 C17 113.4(2) . . ?
C8 P1 Pd1 102.53(15) . . ?
C21 P1 Pd1 116.67(14) . . ?
C17 P1 Pd1 111.70(16) . . ?
C7 P2 C13 104.4(2) . . ?
C7 P2 C9 103.8(2) . . ?
C13 P2 C9 112.99(19) . . ?
C7 P2 Pd1 100.56(15) . . ?
C13 P2 Pd1 118.08(15) . . ?
C9 P2 Pd1 114.41(15) . . ?
C25 O1 Pd1 121.8(3) . . ?
C6 C1 C2 117.4(4) . . ?
C6 C1 Pd1 121.7(3) . . ?
C2 C1 Pd1 120.9(3) . . ?
C3 C2 C1 121.8(4) . . ?
C3 C2 C7 119.7(4) . . ?
C1 C2 C7 118.4(4) . . ?
C2 C3 C4 119.8(5) . . ?
C2 C3 H3 120.1 . . ?
C4 C3 H3 120.1 . . ?
C5 C4 C3 119.4(4) . . ?
C5 C4 H4 120.3 . . ?
C3 C4 H4 120.3 . . ?
C4 C5 C6 120.7(4) . . ?
C4 C5 H5 119.6 . . ?
C6 C5 H5 119.6 . . ?
C5 C6 C1 120.8(4) . . ?
C5 C6 C8 119.8(4) . . ?
C1 C6 C8 119.4(4) . . ?
C2 C7 P2 109.4(3) . . ?
C2 C7 H7A 108.1 . . ?
P2 C7 H7A 108.2 . . ?
C2 C7 H7B 114.0 . . ?
P2 C7 H7B 116.9 . . ?
H7A C7 H7B 99.4 . . ?
C6 C8 P1 108.9(3) . . ?
C6 C8 H8A 109.9 . . ?
P1 C8 H8A 109.9 . . ?
C6 C8 H8B 109.9 . . ?
P1 C8 H8B 109.9 . . ?
H8A C8 H8B 108.3 . . ?
C10 C9 C11 109.0(4) . . ?
C10 C9 C12 107.9(4) . . ?
C11 C9 C12 110.4(4) . . ?
C10 C9 P2 105.2(3) . . ?
C11 C9 P2 113.9(3) . . ?
C12 C9 P2 110.2(3) . . ?
C9 C10 H10A 109.5 . . ?
C9 C10 H10B 109.5 . . ?
H10A C10 H10B 109.5 . . ?
C9 C10 H10C 109.5 . . ?
H10A C10 H10C 109.5 . . ?
H10B C10 H10C 109.5 . . ?
C9 C11 H11A 109.5 . . ?
C9 C11 H11B 109.5 . . ?
H11A C11 H11B 109.5 . . ?
C9 C11 H11C 109.5 . . ?
H11A C11 H11C 109.5 . . ?
H11B C11 H11C 109.5 . . ?
C9 C12 H12A 109.5 . . ?
C9 C12 H12B 109.5 . . ?
H12A C12 H12B 109.5 . . ?
C9 C12 H12C 109.5 . . ?
H12A C12 H12C 109.5 . . ?
H12B C12 H12C 109.5 . . ?
C16 C13 C14 108.8(4) . . ?
C16 C13 C15 109.7(4) . . ?
C14 C13 C15 107.3(4) . . ?
C16 C13 P2 114.0(3) . . ?
C14 C13 P2 106.9(3) . . ?
C15 C13 P2 110.0(3) . . ?
C13 C14 H14A 109.5 . . ?
C13 C14 H14B 109.5 . . ?
H14A C14 H14B 109.5 . . ?
C13 C14 H14C 109.5 . . ?
H14A C14 H14C 109.5 . . ?
H14B C14 H14C 109.5 . . ?
C13 C15 H15A 109.5 . . ?
C13 C15 H15B 109.5 . . ?
H15A C15 H15B 109.5 . . ?
C13 C15 H15C 109.5 . . ?
H15A C15 H15C 109.5 . . ?
H15B C15 H15C 109.5 . . ?
C13 C16 H16A 109.5 . . ?
C13 C16 H16B 109.5 . . ?
H16A C16 H16B 109.5 . . ?
C13 C16 H16C 109.5 . . ?
H16A C16 H16C 109.5 . . ?
H16B C16 H16C 109.5 . . ?
C18 C17 C20 109.9(4) . . ?
C18 C17 C19 109.5(4) . . ?
C20 C17 C19 107.7(4) . . ?
C18 C17 P1 115.0(4) . . ?
C20 C17 P1 108.8(3) . . ?
C19 C17 P1 105.6(3) . . ?
C17 C18 H18A 109.5 . . ?
C17 C18 H18B 109.5 . . ?
H18A C18 H18B 109.5 . . ?
C17 C18 H18C 109.5 . . ?
H18A C18 H18C 109.5 . . ?
H18B C18 H18C 109.5 . . ?
C17 C19 H19A 109.5 . . ?
C17 C19 H19B 109.5 . . ?
H19A C19 H19B 109.5 . . ?
C17 C19 H19C 109.5 . . ?
H19A C19 H19C 109.5 . . ?
H19B C19 H19C 109.5 . . ?
C17 C20 H20A 109.5 . . ?
C17 C20 H20B 109.5 . . ?
H20A C20 H20B 109.5 . . ?
C17 C20 H20C 109.5 . . ?
H20A C20 H20C 109.5 . . ?
H20B C20 H20C 109.5 . . ?
C23 C21 C24 109.6(4) . . ?
C23 C21 C22 109.5(4) . . ?
C24 C21 C22 107.9(4) . . ?
C23 C21 P1 110.8(3) . . ?
C24 C21 P1 104.5(3) . . ?
C22 C21 P1 114.4(3) . . ?
C21 C22 H22A 109.5 . . ?
C21 C22 H22B 109.5 . . ?
H22A C22 H22B 109.5 . . ?
C21 C22 H22C 109.5 . . ?
H22A C22 H22C 109.5 . . ?
H22B C22 H22C 109.5 . . ?
C21 C23 H23A 109.5 . . ?
C21 C23 H23B 109.5 . . ?
H23A C23 H23B 109.5 . . ?
C21 C23 H23C 109.5 . . ?
H23A C23 H23C 109.5 . . ?
H23B C23 H23C 109.5 . . ?
C21 C24 H24A 106.1 . . ?
C21 C24 H24B 112.3 . . ?
H24A C24 H24B 115.0 . . ?
C21 C24 H24C 111.7 . . ?
H24A C24 H24C 108.6 . . ?
H24B C24 H24C 103.1 . . ?
O1 C25 H25A 109.5 . . ?
O1 C25 H25B 109.5 . . ?
H25A C25 H25B 109.5 . . ?
O1 C25 H25C 109.5 . . ?
H25A C25 H25C 109.5 . . ?
H25B C25 H25C 109.5 . . ?

loop_
_geom_bond_atom_site_label_1
_geom_bond_atom_site_label_2
_geom_bond_distance
_geom_bond_site_symmetry_2
_geom_bond_publ_flag
Pd1 C1 2.030(4) . ?
Pd1 O1 2.084(3) . ?
Pd1 P1 2.2877(11) . ?
Pd1 P2 2.3114(12) . ?
P1 C8 1.840(4) . ?
P1 C21 1.862(5) . ?
P1 C17 1.872(5) . ?
P2 C7 1.833(5) . ?
P2 C13 1.872(5) . ?
P2 C9 1.881(4) . ?
O1 C25 1.381(6) . ?
C1 C6 1.402(6) . ?
C1 C2 1.409(6) . ?
C2 C3 1.382(6) . ?
C2 C7 1.517(6) . ?
C3 C4 1.402(7) . ?
C3 H3 0.9500 . ?
C4 C5 1.382(7) . ?
C4 H4 0.9500 . ?
C5 C6 1.398(6) . ?
C5 H5 0.9500 . ?
C6 C8 1.496(6) . ?
C7 H7A 1.0041 . ?
C7 H7B 1.0139 . ?
C8 H8A 0.9900 . ?
C8 H8B 0.9900 . ?
C9 C10 1.520(6) . ?
C9 C11 1.533(6) . ?
C9 C12 1.535(6) . ?
C10 H10A 0.9800 . ?
C10 H10B 0.9800 . ?
C10 H10C 0.9800 . ?
C11 H11A 0.9800 . ?
C11 H11B 0.9800 . ?
C11 H11C 0.9800 . ?
C12 H12A 0.9800 . ?
C12 H12B 0.9800 . ?
C12 H12C 0.9800 . ?
C13 C16 1.530(6) . ?
C13 C14 1.531(6) . ?
C13 C15 1.541(7) . ?
C14 H14A 0.9800 . ?
C14 H14B 0.9800 . ?
C14 H14C 0.9800 . ?
C15 H15A 0.9800 . ?
C15 H15B 0.9800 . ?
C15 H15C 0.9800 . ?
C16 H16A 0.9800 . ?
C16 H16B 0.9800 . ?
C16 H16C 0.9800 . ?
C17 C18 1.520(7) . ?
C17 C20 1.536(7) . ?
C17 C19 1.542(7) . ?
C18 H18A 0.9800 . ?
C18 H18B 0.9800 . ?
C18 H18C 0.9800 . ?
C19 H19A 0.9800 . ?
C19 H19B 0.9800 . ?
C19 H19C 0.9800 . ?
C20 H20A 0.9800 . ?
C20 H20B 0.9800 . ?
C20 H20C 0.9800 . ?
C21 C23 1.531(7) . ?
C21 C24 1.538(6) . ?
C21 C22 1.548(6) . ?
C22 H22A 0.9800 . ?
C22 H22B 0.9800 . ?
C22 H22C 0.9800 . ?
C23 H23A 0.9800 . ?
C23 H23B 0.9800 . ?
C23 H23C 0.9800 . ?
C24 H24A 0.9066 . ?
C24 H24B 1.0132 . ?
C24 H24C 0.8588 . ?
C25 H25A 0.9800 . ?
C25 H25B 0.9800 . ?
C25 H25C 0.9800 . ?

loop_
_geom_torsion_atom_site_label_1
_geom_torsion_atom_site_label_2
_geom_torsion_atom_site_label_3
_geom_torsion_atom_site_label_4
_geom_torsion
_geom_torsion_site_symmetry_1
_geom_torsion_site_symmetry_2
_geom_torsion_site_symmetry_3
_geom_torsion_site_symmetry_4
_geom_torsion_publ_flag
C1 Pd1 P1 C8 18.3(2) . . . . ?
O1 Pd1 P1 C8 -165.20(18) . . . . ?
P2 Pd1 P1 C8 36.5(2) . . . . ?
C1 Pd1 P1 C21 132.3(2) . . . . ?
O1 Pd1 P1 C21 -51.14(19) . . . . ?
P2 Pd1 P1 C21 150.6(2) . . . . ?
C1 Pd1 P1 C17 -94.9(2) . . . . ?
O1 Pd1 P1 C17 81.62(19) . . . . ?
P2 Pd1 P1 C17 -76.7(2) . . . . ?
C1 Pd1 P2 C7 19.17(19) . . . . ?
O1 Pd1 P2 C7 -157.10(17) . . . . ?
P1 Pd1 P2 C7 1.0(2) . . . . ?
C1 Pd1 P2 C13 -93.6(2) . . . . ?
O1 Pd1 P2 C13 90.17(19) . . . . ?
P1 Pd1 P2 C13 -111.7(2) . . . . ?
C1 Pd1 P2 C9 129.7(2) . . . . ?
O1 Pd1 P2 C9 -46.57(18) . . . . ?
P1 Pd1 P2 C9 111.5(2) . . . . ?
P1 Pd1 O1 C25 108.9(3) . . . . ?
P2 Pd1 O1 C25 -76.6(3) . . . . ?
P1 Pd1 C1 C6 -14.8(3) . . . . ?
P2 Pd1 C1 C6 169.8(4) . . . . ?
P1 Pd1 C1 C2 165.2(4) . . . . ?
P2 Pd1 C1 C2 -10.2(3) . . . . ?
C6 C1 C2 C3 -2.7(6) . . . . ?
Pd1 C1 C2 C3 177.3(4) . . . . ?
C6 C1 C2 C7 173.6(4) . . . . ?
Pd1 C1 C2 C7 -6.4(5) . . . . ?
C1 C2 C3 C4 0.8(7) . . . . ?
C7 C2 C3 C4 -175.4(4) . . . . ?
C2 C3 C4 C5 0.5(7) . . . . ?
C3 C4 C5 C6 0.0(7) . . . . ?
C4 C5 C6 C1 -1.9(7) . . . . ?
C4 C5 C6 C8 177.8(4) . . . . ?
C2 C1 C6 C5 3.2(6) . . . . ?
Pd1 C1 C6 C5 -176.8(3) . . . . ?
C2 C1 C6 C8 -176.6(4) . . . . ?
Pd1 C1 C6 C8 3.4(6) . . . . ?
C3 C2 C7 P2 -159.6(4) . . . . ?
C1 C2 C7 P2 24.0(5) . . . . ?
C13 P2 C7 C2 95.7(3) . . . . ?
C9 P2 C7 C2 -145.7(3) . . . . ?
Pd1 P2 C7 C2 -27.1(3) . . . . ?
C5 C6 C8 P1 -165.7(3) . . . . ?
C1 C6 C8 P1 14.0(5) . . . . ?
C21 P1 C8 C6 -144.1(3) . . . . ?
C17 P1 C8 C6 95.6(3) . . . . ?
Pd1 P1 C8 C6 -21.7(3) . . . . ?
C7 P2 C9 C10 79.3(4) . . . . ?
C13 P2 C9 C10 -168.2(3) . . . . ?
Pd1 P2 C9 C10 -29.3(4) . . . . ?
C7 P2 C9 C11 -40.0(4) . . . . ?
C13 P2 C9 C11 72.5(4) . . . . ?
Pd1 P2 C9 C11 -148.6(3) . . . . ?
C7 P2 C9 C12 -164.7(3) . . . . ?
C13 P2 C9 C12 -52.2(4) . . . . ?
Pd1 P2 C9 C12 86.7(3) . . . . ?
C7 P2 C13 C16 70.1(4) . . . . ?
C9 P2 C13 C16 -42.0(4) . . . . ?
Pd1 P2 C13 C16 -179.3(3) . . . . ?
C7 P2 C13 C14 -50.1(4) . . . . ?
C9 P2 C13 C14 -162.2(3) . . . . ?
Pd1 P2 C13 C14 60.5(4) . . . . ?
C7 P2 C13 C15 -166.2(3) . . . . ?
C9 P2 C13 C15 81.7(4) . . . . ?
Pd1 P2 C13 C15 -55.6(4) . . . . ?
C8 P1 C17 C18 66.7(4) . . . . ?
C21 P1 C17 C18 -48.0(4) . . . . ?
Pd1 P1 C17 C18 177.6(3) . . . . ?
C8 P1 C17 C20 -169.5(4) . . . . ?
C21 P1 C17 C20 75.8(4) . . . . ?
Pd1 P1 C17 C20 -58.6(4) . . . . ?
C8 P1 C17 C19 -54.1(4) . . . . ?
C21 P1 C17 C19 -168.8(3) . . . . ?
Pd1 P1 C17 C19 56.8(3) . . . . ?
C8 P1 C21 C23 -171.7(3) . . . . ?
C17 P1 C21 C23 -56.3(4) . . . . ?
Pd1 P1 C21 C23 75.7(3) . . . . ?
C8 P1 C21 C24 70.4(3) . . . . ?
C17 P1 C21 C24 -174.2(3) . . . . ?
Pd1 P1 C21 C24 -42.2(3) . . . . ?
C8 P1 C21 C22 -47.3(4) . . . . ?
C17 P1 C21 C22 68.0(4) . . . . ?
Pd1 P1 C21 C22 -160.0(3) . . . . ?
